data_8102748
loop_
_publ_author_name
'Wen-Bo Guo'
'Pu-Zhou Hu'
'Shao-Bin Miao'
'Bang-Tun Zhao'

_publ_section_title
;
 Crystal structure of
 1-azonia-1-(2-mercaptobenzothiazolyl)ethyl-2-thiolato-1,3-benzothiazole,
 C16H12N2S4
;
_journal_issue 3
_journal_name_full 'Zeitschrift f\"ur Kristallographie - New Crystal Structures'
_journal_page_first 469
_journal_volume 225
_journal_year 2010
_chemical_formula_sum 'C16 H12 N2 S4'
_chemical_formula_weight 360.52
_space_group_IT_number 2
_symmetry_cell_setting triclinic
_symmetry_space_group_name_Hall '-P 1'
_symmetry_space_group_name_H-M 'P -1'
_atom_sites_solution_hydrogens geom
_atom_sites_solution_primary direct
_atom_sites_solution_secondary difmap
_audit_creation_method SHELXL-97
_cell_angle_alpha 102.565(2)
_cell_angle_beta 105.498(2)
_cell_angle_gamma 98.481(2)
_cell_formula_units_Z 2
_cell_length_a 7.5938(7)
_cell_length_b 10.0494(9)
_cell_length_c 11.5670(11)
_cell_measurement_reflns_used 2341
_cell_measurement_temperature 295(2)
_cell_measurement_theta_max 28.04
_cell_measurement_theta_min 2.44
_cell_volume 810.17(13)
_computing_cell_refinement 'Bruker SMART'
_computing_data_collection 'Bruker SMART'
_computing_data_reduction 'Bruker SAINT'
_computing_molecular_graphics 'Bruker SHELXTL'
_computing_publication_material 'Bruker SHELXTL'
_computing_structure_refinement 'SHELXL-97 (Sheldrick, 1997)'
_computing_structure_solution 'SHELXS-97 (Sheldrick, 1990)'
_diffrn_ambient_temperature 295(2)
_diffrn_measured_fraction_theta_full 0.979
_diffrn_measured_fraction_theta_max 0.979
_diffrn_measurement_device_type 'CCD area detector'
_diffrn_measurement_method 'phi and omega scans'
_diffrn_radiation_monochromator graphite
_diffrn_radiation_source 'fine-focus sealed tube'
_diffrn_radiation_type MoK\a
_diffrn_radiation_wavelength 0.71073
_diffrn_reflns_av_R_equivalents 0.0088
_diffrn_reflns_av_sigmaI/netI 0.0174
_diffrn_reflns_limit_h_max 9
_diffrn_reflns_limit_h_min -9
_diffrn_reflns_limit_k_max 12
_diffrn_reflns_limit_k_min -12
_diffrn_reflns_limit_l_max 13
_diffrn_reflns_limit_l_min -8
_diffrn_reflns_number 4406
_diffrn_reflns_theta_full 25.49
_diffrn_reflns_theta_max 25.49
_diffrn_reflns_theta_min 2.44
_diffrn_standards_decay_% 0
_diffrn_standards_interval_count 0
_diffrn_standards_interval_time 0
_diffrn_standards_number 0
_exptl_absorpt_coefficient_mu 0.582
_exptl_absorpt_correction_T_max 0.8870
_exptl_absorpt_correction_T_min 0.7916
_exptl_absorpt_correction_type multi-scan
_exptl_absorpt_process_details sadabs
_exptl_crystal_colour colourless
_exptl_crystal_density_diffrn 1.478
_exptl_crystal_density_method 'not measured'
_exptl_crystal_description block
_exptl_crystal_F_000 372
_exptl_crystal_size_max 0.42
_exptl_crystal_size_mid 0.24
_exptl_crystal_size_min 0.21
_refine_diff_density_max 0.232
_refine_diff_density_min -0.228
_refine_diff_density_rms 0.037
_refine_ls_extinction_method none
_refine_ls_goodness_of_fit_ref 1.039
_refine_ls_hydrogen_treatment constr
_refine_ls_matrix_type full
_refine_ls_number_parameters 199
_refine_ls_number_reflns 2947
_refine_ls_number_restraints 0
_refine_ls_restrained_S_all 1.039
_refine_ls_R_factor_all 0.0369
_refine_ls_R_factor_gt 0.0310
_refine_ls_shift/su_max 0.001
_refine_ls_shift/su_mean 0.000
_refine_ls_structure_factor_coef Fsqd
_refine_ls_weighting_details 'calc w=1/[\s^2^(Fo^2^)+(0.0397P)^2^+0.2361P] where P=(Fo^2^+2Fc^2^)/3'
_refine_ls_weighting_scheme calc
_refine_ls_wR_factor_gt 0.0778
_refine_ls_wR_factor_ref 0.0817
_reflns_number_gt 2541
_reflns_number_total 2947
_reflns_threshold_expression >2sigma(I)
_cod_data_source_file 1267-3037.cff
_cod_data_source_block 00
_cod_depositor_comments
;
The following automatic conversions were performed:
'_symmetry_cell_setting' value 'Triclinic' changed to 'triclinic'
according to '/home/saulius/struct/CIF-dictionaries/cif_core.dic'
dictionary named 'cif_core.dic' version 2.4.1 from 2010-06-29.

Automatic conversion script
Id: cif_fix_enum 1555 2011-01-17 13:19:09Z saulius 
;
_cod_original_cell_volume 810.16(13)
_cod_original_sg_symbol_H-M P-1
_cod_database_code 8102748

loop_
_symmetry_equiv_pos_as_xyz
'x, y, z'
'-x, -y, -z'

loop_
_atom_site_label
_atom_site_type_symbol
_atom_site_fract_x
_atom_site_fract_y
_atom_site_fract_z
_atom_site_U_iso_or_equiv
_atom_site_adp_type
_atom_site_occupancy
_atom_site_symmetry_multiplicity
_atom_site_calc_flag
_atom_site_refinement_flags
_atom_site_disorder_assembly
_atom_site_disorder_group
S1 S 0.36077(7) 1.08055(5) 0.90553(4) 0.04677(14) Uani 1 1 d . . .
S2 S 0.38748(8) 0.80918(5) 0.74750(4) 0.05096(15) Uani 1 1 d . . .
S3 S 0.17938(8) 0.56369(7) 0.15175(5) 0.06186(18) Uani 1 1 d . . .
S4 S 0.19657(10) 0.41849(6) 0.35250(7) 0.0741(2) Uani 1 1 d . . .
N1 N 0.3432(2) 1.04275(15) 0.67244(13) 0.0411(3) Uani 1 1 d . . .
N2 N 0.1819(2) 0.68849(15) 0.36825(13) 0.0395(3) Uani 1 1 d . . .
C1 C 0.3290(2) 1.17998(18) 0.71585(16) 0.0385(4) Uani 1 1 d . . .
C2 C 0.3089(3) 1.27614(19) 0.64568(18) 0.0470(4) Uani 1 1 d . . .
H2 H 0.3053 1.2517 0.5627 0.056 Uiso 1 1 calc R . .
C3 C 0.2943(3) 1.4083(2) 0.7013(2) 0.0551(5) Uani 1 1 d . . .
H3 H 0.2807 1.4732 0.6550 0.066 Uiso 1 1 calc R . .
C4 C 0.2994(3) 1.4460(2) 0.8246(2) 0.0584(5) Uani 1 1 d . . .
H4 H 0.2887 1.5358 0.8596 0.070 Uiso 1 1 calc R . .
C5 C 0.3201(3) 1.3536(2) 0.89650(19) 0.0522(5) Uani 1 1 d . . .
H5 H 0.3245 1.3798 0.9796 0.063 Uiso 1 1 calc R . .
C6 C 0.3345(2) 1.21974(19) 0.84115(16) 0.0409(4) Uani 1 1 d . . .
C7 C 0.3610(2) 0.98111(18) 0.76083(16) 0.0397(4) Uani 1 1 d . . .
C8 C 0.3823(3) 0.75935(19) 0.58658(16) 0.0426(4) Uani 1 1 d . . .
H8A H 0.4509 0.8372 0.5681 0.051 Uiso 1 1 calc R . .
H8B H 0.4439 0.6819 0.5737 0.051 Uiso 1 1 calc R . .
C9 C 0.1828(2) 0.71678(19) 0.49811(16) 0.0410(4) Uani 1 1 d . . .
H9A H 0.1172 0.6338 0.5113 0.049 Uiso 1 1 calc R . .
H9B H 0.1175 0.7910 0.5155 0.049 Uiso 1 1 calc R . .
C10 C 0.1715(2) 0.79078(19) 0.30273(16) 0.0407(4) Uani 1 1 d . . .
C11 C 0.1635(3) 0.9282(2) 0.34766(19) 0.0498(5) Uani 1 1 d . . .
H11 H 0.1671 0.9631 0.4298 0.060 Uiso 1 1 calc R . .
C12 C 0.1499(3) 1.0123(2) 0.2670(2) 0.0645(6) Uani 1 1 d . . .
H12 H 0.1435 1.1049 0.2954 0.077 Uiso 1 1 calc R . .
C13 C 0.1456(3) 0.9613(3) 0.1454(2) 0.0717(7) Uani 1 1 d . . .
H13 H 0.1368 1.0203 0.0932 0.086 Uiso 1 1 calc R . .
C14 C 0.1541(3) 0.8253(3) 0.0997(2) 0.0690(7) Uani 1 1 d . . .
H14 H 0.1512 0.7916 0.0175 0.083 Uiso 1 1 calc R . .
C15 C 0.1674(3) 0.7386(2) 0.18010(18) 0.0509(5) Uani 1 1 d . . .
C16 C 0.1872(3) 0.5604(2) 0.30260(18) 0.0477(5) Uani 1 1 d . . .

loop_
_atom_site_aniso_label
_atom_site_aniso_U_11
_atom_site_aniso_U_22
_atom_site_aniso_U_33
_atom_site_aniso_U_23
_atom_site_aniso_U_13
_atom_site_aniso_U_12
S1 0.0561(3) 0.0534(3) 0.0320(2) 0.0098(2) 0.0149(2) 0.0160(2)
S2 0.0725(4) 0.0388(3) 0.0374(3) 0.0111(2) 0.0086(2) 0.0136(2)
S3 0.0592(3) 0.0780(4) 0.0419(3) -0.0031(3) 0.0153(2) 0.0249(3)
S4 0.0897(5) 0.0427(3) 0.0871(5) 0.0132(3) 0.0212(4) 0.0241(3)
N1 0.0513(9) 0.0372(8) 0.0321(8) 0.0057(6) 0.0109(6) 0.0109(7)
N2 0.0413(8) 0.0382(8) 0.0359(8) 0.0062(6) 0.0097(6) 0.0093(6)
C1 0.0368(9) 0.0375(9) 0.0365(9) 0.0041(7) 0.0086(7) 0.0078(7)
C2 0.0516(11) 0.0442(10) 0.0438(10) 0.0123(8) 0.0117(9) 0.0110(8)
C3 0.0517(12) 0.0421(11) 0.0676(14) 0.0167(10) 0.0095(10) 0.0118(9)
C4 0.0535(12) 0.0395(11) 0.0724(15) -0.0005(10) 0.0135(11) 0.0151(9)
C5 0.0480(11) 0.0512(12) 0.0496(11) -0.0036(9) 0.0143(9) 0.0144(9)
C6 0.0369(9) 0.0440(10) 0.0386(9) 0.0044(8) 0.0110(7) 0.0105(8)
C7 0.0432(10) 0.0401(9) 0.0319(9) 0.0056(7) 0.0086(7) 0.0096(8)
C8 0.0482(11) 0.0365(9) 0.0405(10) 0.0055(8) 0.0114(8) 0.0132(8)
C9 0.0458(10) 0.0392(9) 0.0379(9) 0.0095(7) 0.0135(8) 0.0096(8)
C10 0.0335(9) 0.0487(10) 0.0376(9) 0.0134(8) 0.0072(7) 0.0062(7)
C11 0.0498(11) 0.0455(11) 0.0498(11) 0.0145(9) 0.0090(9) 0.0068(9)
C12 0.0546(13) 0.0573(13) 0.0786(17) 0.0336(12) 0.0071(11) 0.0053(10)
C13 0.0552(14) 0.0931(19) 0.0741(17) 0.0511(15) 0.0129(12) 0.0091(13)
C14 0.0505(13) 0.114(2) 0.0492(13) 0.0352(14) 0.0171(10) 0.0158(13)
C15 0.0384(10) 0.0725(14) 0.0416(10) 0.0143(10) 0.0126(8) 0.0131(9)
C16 0.0408(10) 0.0464(11) 0.0482(11) 0.0005(9) 0.0094(8) 0.0120(8)

loop_
_atom_type_symbol
_atom_type_description
_atom_type_scat_dispersion_real
_atom_type_scat_dispersion_imag
_atom_type_scat_source
C C 0.0033 0.0016 'International Tables Vol C Tables 4.2.6.8 and 6.1.1.4'
H H 0.0000 0.0000 'International Tables Vol C Tables 4.2.6.8 and 6.1.1.4'
N N 0.0061 0.0033 'International Tables Vol C Tables 4.2.6.8 and 6.1.1.4'
S S 0.1246 0.1234 'International Tables Vol C Tables 4.2.6.8 and 6.1.1.4'

loop_
_geom_angle_atom_site_label_1
_geom_angle_atom_site_label_2
_geom_angle_atom_site_label_3
_geom_angle
_geom_angle_site_symmetry_1
_geom_angle_site_symmetry_3
_geom_angle_publ_flag
C6 S1 C7 88.55(8) . . ?
C7 S2 C8 99.68(8) . . ?
C15 S3 C16 92.55(9) . . ?
C7 N1 C1 110.16(15) . . ?
C16 N2 C10 115.58(15) . . ?
C16 N2 C9 122.03(15) . . ?
C10 N2 C9 122.38(15) . . ?
C2 C1 N1 125.47(16) . . ?
C2 C1 C6 119.41(17) . . ?
N1 C1 C6 115.12(15) . . ?
C3 C2 C1 118.88(18) . . ?
C3 C2 H2 120.6 . . ?
C1 C2 H2 120.6 . . ?
C2 C3 C4 121.15(19) . . ?
C2 C3 H3 119.4 . . ?
C4 C3 H3 119.4 . . ?
C5 C4 C3 121.36(19) . . ?
C5 C4 H4 119.3 . . ?
C3 C4 H4 119.3 . . ?
C4 C5 C6 117.95(19) . . ?
C4 C5 H5 121.0 . . ?
C6 C5 H5 121.0 . . ?
C5 C6 C1 121.25(18) . . ?
C5 C6 S1 129.17(15) . . ?
C1 C6 S1 109.58(13) . . ?
N1 C7 S2 125.32(14) . . ?
N1 C7 S1 116.59(13) . . ?
S2 C7 S1 118.09(10) . . ?
C9 C8 S2 111.68(13) . . ?
C9 C8 H8A 109.3 . . ?
S2 C8 H8A 109.3 . . ?
C9 C8 H8B 109.3 . . ?
S2 C8 H8B 109.3 . . ?
H8A C8 H8B 107.9 . . ?
N2 C9 C8 110.84(14) . . ?
N2 C9 H9A 109.5 . . ?
C8 C9 H9A 109.5 . . ?
N2 C9 H9B 109.5 . . ?
C8 C9 H9B 109.5 . . ?
H9A C9 H9B 108.1 . . ?
C11 C10 C15 121.02(17) . . ?
C11 C10 N2 126.96(17) . . ?
C15 C10 N2 112.02(17) . . ?
C10 C11 C12 118.1(2) . . ?
C10 C11 H11 120.9 . . ?
C12 C11 H11 120.9 . . ?
C13 C12 C11 121.1(2) . . ?
C13 C12 H12 119.4 . . ?
C11 C12 H12 119.4 . . ?
C14 C13 C12 121.3(2) . . ?
C14 C13 H13 119.3 . . ?
C12 C13 H13 119.3 . . ?
C13 C14 C15 118.2(2) . . ?
C13 C14 H14 120.9 . . ?
C15 C14 H14 120.9 . . ?
C10 C15 C14 120.1(2) . . ?
C10 C15 S3 110.20(15) . . ?
C14 C15 S3 129.66(18) . . ?
N2 C16 S4 127.16(15) . . ?
N2 C16 S3 109.66(14) . . ?
S4 C16 S3 123.18(12) . . ?

loop_
_geom_bond_atom_site_label_1
_geom_bond_atom_site_label_2
_geom_bond_distance
_geom_bond_site_symmetry_2
_geom_bond_publ_flag
S1 C6 1.7342(19) . ?
S1 C7 1.7534(18) . ?
S2 C7 1.7471(18) . ?
S2 C8 1.8072(18) . ?
S3 C15 1.737(2) . ?
S3 C16 1.738(2) . ?
S4 C16 1.655(2) . ?
N1 C7 1.294(2) . ?
N1 C1 1.392(2) . ?
N2 C16 1.357(2) . ?
N2 C10 1.403(2) . ?
N2 C9 1.465(2) . ?
C1 C2 1.391(2) . ?
C1 C6 1.405(2) . ?
C2 C3 1.378(3) . ?
C2 H2 0.9300 . ?
C3 C4 1.382(3) . ?
C3 H3 0.9300 . ?
C4 C5 1.374(3) . ?
C4 H4 0.9300 . ?
C5 C6 1.392(3) . ?
C5 H5 0.9300 . ?
C8 C9 1.521(2) . ?
C8 H8A 0.9700 . ?
C8 H8B 0.9700 . ?
C9 H9A 0.9700 . ?
C9 H9B 0.9700 . ?
C10 C11 1.382(3) . ?
C10 C15 1.391(3) . ?
C11 C12 1.383(3) . ?
C11 H11 0.9300 . ?
C12 C13 1.379(4) . ?
C12 H12 0.9300 . ?
C13 C14 1.371(4) . ?
C13 H13 0.9300 . ?
C14 C15 1.401(3) . ?
C14 H14 0.9300 . ?

loop_
_geom_torsion_atom_site_label_1
_geom_torsion_atom_site_label_2
_geom_torsion_atom_site_label_3
_geom_torsion_atom_site_label_4
_geom_torsion
_geom_torsion_site_symmetry_1
_geom_torsion_site_symmetry_2
_geom_torsion_site_symmetry_3
_geom_torsion_site_symmetry_4
_geom_torsion_publ_flag
C7 N1 C1 C2 179.83(17) . . . . ?
C7 N1 C1 C6 -0.7(2) . . . . ?
N1 C1 C2 C3 179.23(17) . . . . ?
C6 C1 C2 C3 -0.2(3) . . . . ?
C1 C2 C3 C4 0.0(3) . . . . ?
C2 C3 C4 C5 0.3(3) . . . . ?
C3 C4 C5 C6 -0.5(3) . . . . ?
C4 C5 C6 C1 0.3(3) . . . . ?
C4 C5 C6 S1 -179.82(15) . . . . ?
C2 C1 C6 C5 0.0(3) . . . . ?
N1 C1 C6 C5 -179.47(16) . . . . ?
C2 C1 C6 S1 -179.89(14) . . . . ?
N1 C1 C6 S1 0.66(19) . . . . ?
C7 S1 C6 C5 179.84(18) . . . . ?
C7 S1 C6 C1 -0.30(13) . . . . ?
C1 N1 C7 S2 -178.78(13) . . . . ?
C1 N1 C7 S1 0.5(2) . . . . ?
C8 S2 C7 N1 0.26(18) . . . . ?
C8 S2 C7 S1 -179.01(11) . . . . ?
C6 S1 C7 N1 -0.12(15) . . . . ?
C6 S1 C7 S2 179.21(11) . . . . ?
C7 S2 C8 C9 -81.69(14) . . . . ?
C16 N2 C9 C8 87.86(19) . . . . ?
C10 N2 C9 C8 -93.52(19) . . . . ?
S2 C8 C9 N2 175.09(12) . . . . ?
C16 N2 C10 C11 179.63(18) . . . . ?
C9 N2 C10 C11 0.9(3) . . . . ?
C16 N2 C10 C15 0.4(2) . . . . ?
C9 N2 C10 C15 -178.32(15) . . . . ?
C15 C10 C11 C12 0.5(3) . . . . ?
N2 C10 C11 C12 -178.73(17) . . . . ?
C10 C11 C12 C13 -0.4(3) . . . . ?
C11 C12 C13 C14 0.2(3) . . . . ?
C12 C13 C14 C15 0.0(3) . . . . ?
C11 C10 C15 C14 -0.3(3) . . . . ?
N2 C10 C15 C14 179.00(17) . . . . ?
C11 C10 C15 S3 -179.95(14) . . . . ?
N2 C10 C15 S3 -0.64(19) . . . . ?
C13 C14 C15 C10 0.1(3) . . . . ?
C13 C14 C15 S3 179.64(17) . . . . ?
C16 S3 C15 C10 0.59(15) . . . . ?
C16 S3 C15 C14 -179.0(2) . . . . ?
C10 N2 C16 S4 -179.09(14) . . . . ?
C9 N2 C16 S4 -0.4(3) . . . . ?
C10 N2 C16 S3 0.08(19) . . . . ?
C9 N2 C16 S3 178.78(13) . . . . ?
C15 S3 C16 N2 -0.38(14) . . . . ?
C15 S3 C16 S4 178.83(13) . . . . ?

loop_
_cod_related_entry_id
_cod_related_entry_database
_cod_related_entry_code
1 ChemSpider 940498
